data_1542510
loop_
_publ_author_name
'Tiritiris, Ioannis'
'Kantlehner, Willi'

_publ_section_title
;
 <i>N</i>,<i>N</i>,<i>N</i>',<i>N</i>',<i>N</i>''-Pentamethyl-<i>N</i>''-[2-(trimethylazaniumyl)ethyl]guanidinium
 bis(tetraphenylborate) acetone monosolvate
;
_journal_coeditor_code ZL4004
_journal_issue 2
_journal_name_full IUCrData
_journal_page_first x160231
_journal_paper_doi 10.1107/S2414314616002315
_journal_volume 1
_journal_year 2016
_chemical_formula_moiety 'C11 H28 N4, 2(C24 H20 B), C3 H6 O'
_chemical_formula_sum 'C62 H74 B2 N4 O'
_chemical_formula_weight 912.87
_chemical_name_systematic
;
<i>N</i>,<i>N</i>,<i>N</i>',<i>N</i>',<i>N</i>''-pentamethyl-<i>N</i>''-
[2-(trimethylazaniumyl)ethyl]guanidinium bis(tetraphenylborate) acetone
monosolvate
;
_space_group_crystal_system triclinic
_space_group_IT_number 2
_space_group_name_Hall '-P 1'
_space_group_name_H-M_alt 'P -1'
_symmetry_space_group_name_Hall '-P 1'
_symmetry_space_group_name_H-M 'P -1'
_atom_sites_solution_hydrogens geom
_atom_sites_solution_primary direct
_atom_sites_solution_secondary difmap
_audit_creation_method SHELXL-2014/7
_cell_angle_alpha 72.911(5)
_cell_angle_beta 86.243(6)
_cell_angle_gamma 80.123(6)
_cell_formula_units_Z 4
_cell_length_a 14.1885(5)
_cell_length_b 17.5801(7)
_cell_length_c 22.2543(9)
_cell_measurement_reflns_used 25414
_cell_measurement_temperature 100(2)
_cell_measurement_theta_max 28.28
_cell_measurement_theta_min 0.41
_cell_volume 5226.6(4)
_computing_cell_refinement
;
DENZO-SMN (Otwinowski & Minor, 1997)
;
_computing_data_collection
;
COLLECT (Hooft, 2004)
;
_computing_data_reduction
;
DENZO-SMN (Otwinowski & Minor, 1997)
;
_computing_molecular_graphics
;
DIAMOND (Brandenburg & Putz, 2005)
;
_computing_publication_material
;
SHELXL2014 (Sheldrick, 2015)
;
_computing_structure_refinement
;
SHELXL2014 (Sheldrick, 2015)
;
_computing_structure_solution
;
SHELXS97 (Sheldrick, 2008)
;
_diffrn_ambient_temperature 100(2)
_diffrn_measured_fraction_theta_full 0.993
_diffrn_measured_fraction_theta_max 0.994
_diffrn_measurement_device_type 'Bruker--Nonius KappaCCD'
_diffrn_measurement_method '\f scans, and \w scans'
_diffrn_radiation_monochromator graphite
_diffrn_radiation_type MoK\a
_diffrn_radiation_wavelength 0.71073
_diffrn_reflns_av_R_equivalents 0.0276
_diffrn_reflns_limit_h_max 18
_diffrn_reflns_limit_h_min -18
_diffrn_reflns_limit_k_max 23
_diffrn_reflns_limit_k_min -23
_diffrn_reflns_limit_l_max 29
_diffrn_reflns_limit_l_min -29
_diffrn_reflns_number 50000
_diffrn_reflns_theta_full 25.242
_diffrn_reflns_theta_max 28.270
_diffrn_reflns_theta_min 1.322
_diffrn_standards_decay_% 0
_diffrn_standards_interval_count 0
_diffrn_standards_number 0
_exptl_absorpt_coefficient_mu 0.068
_exptl_absorpt_correction_type none
_exptl_crystal_colour colorless
_exptl_crystal_density_diffrn 1.160
_exptl_crystal_density_method 'not measured'
_exptl_crystal_description block
_exptl_crystal_F_000 1968
_exptl_crystal_size_max 0.35
_exptl_crystal_size_mid 0.25
_exptl_crystal_size_min 0.10
_refine_diff_density_max 0.423
_refine_diff_density_min -0.254
_refine_ls_extinction_method none
_refine_ls_goodness_of_fit_ref 1.027
_refine_ls_hydrogen_treatment constr
_refine_ls_matrix_type full
_refine_ls_number_parameters 1299
_refine_ls_number_reflns 25738
_refine_ls_number_restraints 21
_refine_ls_restrained_S_all 1.027
_refine_ls_R_factor_all 0.0694
_refine_ls_R_factor_gt 0.0462
_refine_ls_shift/su_max 0.000
_refine_ls_shift/su_mean 0.000
_refine_ls_structure_factor_coef Fsqd
_refine_ls_weighting_details 'w=1/[\s^2^(Fo^2^)+(0.0350P)^2^+2.6221P] where P=(Fo^2^+2Fc^2^)/3'
_refine_ls_weighting_scheme calc
_refine_ls_wR_factor_gt 0.0975
_refine_ls_wR_factor_ref 0.1085
_reflns_number_gt 19692
_reflns_number_total 25738
_reflns_threshold_expression >2sigma(I)
_cod_data_source_file zl4004sup1.cif
_cod_data_source_block I
_cod_depositor_comments 'Adding full bibliography for 1542510.cif.'
_cod_database_code 1542510
_cod_database_fobs_code 1542510
_shelx_space_group_comment
;
The symmetry employed for this shelxl refinement is uniquely defined
by the following loop, which should always be used as a source of
symmetry information in preference to the above space-group names.
They are only intended as comments.
;

loop_
_space_group_symop_operation_xyz
'x, y, z'
'-x, -y, -z'

loop_
_atom_site_type_symbol
_atom_site_label
_atom_site_fract_x
_atom_site_fract_y
_atom_site_fract_z
_atom_site_U_iso_or_equiv
_atom_site_adp_type
_atom_site_calc_flag
_atom_site_occupancy
_atom_site_disorder_assembly
_atom_site_disorder_group
N N1 0.82487(8) 0.57886(7) 0.09708(5) 0.0210(2) Uani d 1 . .
N N2 0.66238(8) 0.57289(7) 0.10053(5) 0.0221(2) Uani d 1 . .
N N3 0.71391(8) 0.69638(6) 0.08244(5) 0.0190(2) Uani d 1 . .
N N4 0.64058(8) 0.84798(6) 0.16732(5) 0.0206(2) Uani d 1 . .
C C1 0.73409(9) 0.61530(7) 0.09380(6) 0.0176(2) Uani d 1 . .
C C2 0.90111(10) 0.61008(9) 0.11925(7) 0.0272(3) Uani d 1 . .
H H2A 0.9387 0.6371 0.0832 0.041 Uiso calc 1 . .
H H2B 0.9429 0.5654 0.1474 0.041 Uiso calc 1 . .
H H2C 0.8728 0.6487 0.1420 0.041 Uiso calc 1 . .
C C3 0.85562(12) 0.50601(9) 0.07669(7) 0.0290(3) Uani d 1 . .
H H3A 0.8661 0.4588 0.1137 0.044 Uiso calc 1 . .
H H3B 0.9153 0.5110 0.0521 0.044 Uiso calc 1 . .
H H3C 0.8060 0.4997 0.0507 0.044 Uiso calc 1 . .
C C4 0.66930(12) 0.48963(8) 0.14116(7) 0.0288(3) Uani d 1 . .
H H4A 0.6850 0.4523 0.1155 0.043 Uiso calc 1 . .
H H4B 0.6080 0.4817 0.1631 0.043 Uiso calc 1 . .
H H4C 0.7196 0.4792 0.1720 0.043 Uiso calc 1 . .
C C5 0.57415(11) 0.60457(10) 0.06484(8) 0.0319(3) Uani d 1 . .
H H5A 0.5796 0.6573 0.0352 0.048 Uiso calc 1 . .
H H5B 0.5201 0.6103 0.0938 0.048 Uiso calc 1 . .
H H5C 0.5636 0.5673 0.0416 0.048 Uiso calc 1 . .
C C6 0.77106(10) 0.74951(8) 0.03749(6) 0.0233(3) Uani d 1 . .
H H6A 0.8121 0.7708 0.0603 0.035 Uiso calc 1 . .
H H6B 0.7285 0.7943 0.0101 0.035 Uiso calc 1 . .
H H6C 0.8109 0.7191 0.0120 0.035 Uiso calc 1 . .
C C7 0.63600(9) 0.73577(8) 0.11471(6) 0.0214(3) Uani d 1 . .
H H7A 0.5905 0.6980 0.1334 0.026 Uiso calc 1 . .
H H7B 0.6010 0.7835 0.0841 0.026 Uiso calc 1 . .
C C8 0.67607(10) 0.76210(7) 0.16664(6) 0.0200(3) Uani d 1 . .
H H8A 0.6602 0.7256 0.2079 0.024 Uiso calc 1 . .
H H8B 0.7467 0.7548 0.1622 0.024 Uiso calc 1 . .
C C9 0.67268(11) 0.90746(8) 0.10968(7) 0.0262(3) Uani d 1 . .
H H9A 0.6441 0.9021 0.0725 0.039 Uiso calc 1 . .
H H9B 0.7426 0.8969 0.1058 0.039 Uiso calc 1 . .
H H9C 0.6523 0.9622 0.1130 0.039 Uiso calc 1 . .
C C10 0.68387(14) 0.85863(10) 0.22370(8) 0.0406(4) Uani d 1 . .
H H10A 0.6639 0.9141 0.2255 0.061 Uiso calc 1 . .
H H10B 0.7538 0.8474 0.2203 0.061 Uiso calc 1 . .
H H10C 0.6621 0.8212 0.2620 0.061 Uiso calc 1 . .
C C11 0.53426(11) 0.86399(9) 0.17301(8) 0.0336(4) Uani d 1 . .
H H11A 0.5137 0.9192 0.1754 0.050 Uiso calc 1 . .
H H11B 0.5132 0.8259 0.2112 0.050 Uiso calc 1 . .
H H11C 0.5059 0.8574 0.1362 0.050 Uiso calc 1 . .
N N8 0.38823(7) 0.17506(6) 0.34383(5) 0.0159(2) Uani d 1 . .
C C12A 0.21387(14) 0.37260(11) 0.42126(16) 0.0189(4) Uani d 0.9346(13) A 1
N N5A 0.28056(9) 0.41857(7) 0.41886(6) 0.0228(3) Uani d 0.9346(13) A 1
N N6A 0.12393(9) 0.40661(8) 0.40406(6) 0.0242(3) Uani d 0.9346(13) A 1
N N7A 0.23556(8) 0.29141(7) 0.44257(6) 0.0196(3) Uani d 0.9346(13) A 1
C C13A 0.35642(12) 0.39696(10) 0.46513(8) 0.0256(4) Uani d 0.9346(13) A 1
H H13A 0.4184 0.3855 0.4447 0.038 Uiso calc 0.9346(13) A 1
H H13B 0.3450 0.3490 0.4989 0.038 Uiso calc 0.9346(13) A 1
H H13C 0.3568 0.4419 0.4828 0.038 Uiso calc 0.9346(13) A 1
C C14A 0.28006(16) 0.49709(14) 0.37137(8) 0.0282(5) Uani d 0.9346(13) A 1
H H14A 0.3451 0.5018 0.3546 0.042 Uiso calc 0.9346(13) A 1
H H14B 0.2572 0.5404 0.3908 0.042 Uiso calc 0.9346(13) A 1
H H14C 0.2375 0.5014 0.3371 0.042 Uiso calc 0.9346(13) A 1
C C15A 0.07899(14) 0.48276(10) 0.41545(8) 0.0332(4) Uani d 0.9346(13) A 1
H H15A 0.0162 0.4766 0.4356 0.050 Uiso calc 0.9346(13) A 1
H H15B 0.0712 0.5253 0.3754 0.050 Uiso calc 0.9346(13) A 1
H H15C 0.1195 0.4973 0.4430 0.050 Uiso calc 0.9346(13) A 1
C C16A 0.0642(3) 0.3705(3) 0.3723(2) 0.0315(5) Uani d 0.9346(13) A 1
H H16A 0.1019 0.3226 0.3636 0.047 Uiso calc 0.9346(13) A 1
H H16B 0.0415 0.4097 0.3327 0.047 Uiso calc 0.9346(13) A 1
H H16C 0.0092 0.3550 0.3994 0.047 Uiso calc 0.9346(13) A 1
C C17A 0.16544(12) 0.23986(10) 0.47681(7) 0.0237(3) Uani d 0.9346(13) A 1
H H17A 0.1082 0.2738 0.4872 0.036 Uiso calc 0.9346(13) A 1
H H17B 0.1940 0.2026 0.5156 0.036 Uiso calc 0.9346(13) A 1
H H17C 0.1477 0.2090 0.4503 0.036 Uiso calc 0.9346(13) A 1
C C18A 0.32576(12) 0.24767(10) 0.42601(7) 0.0201(4) Uani d 0.9346(13) A 1
H H18A 0.3394 0.1935 0.4566 0.024 Uiso calc 0.9346(13) A 1
H H18B 0.3789 0.2772 0.4268 0.024 Uiso calc 0.9346(13) A 1
C C12B 0.2131(15) 0.3729(11) 0.426(2) 0.0189(4) Uani d 0.0654(13) A 2
N N5B 0.1439(11) 0.3299(9) 0.4250(7) 0.0228(3) Uani d 0.0654(13) A 2
N N6B 0.1950(11) 0.4530(9) 0.3979(8) 0.0242(3) Uani d 0.0654(13) A 2
N N7B 0.3051(10) 0.3351(9) 0.4381(8) 0.0196(3) Uani d 0.0654(13) A 2
C C13B 0.1249(19) 0.2587(13) 0.4773(10) 0.0237(3) Uani d 0.0654(13) A 2
H H13D 0.1734 0.2464 0.5096 0.036 Uiso calc 0.0654(13) A 2
H H13E 0.1274 0.2122 0.4611 0.036 Uiso calc 0.0654(13) A 2
H H13F 0.0613 0.2706 0.4956 0.036 Uiso calc 0.0654(13) A 2
C C14B 0.066(5) 0.361(5) 0.379(3) 0.0315(5) Uani d 0.0654(13) A 2
H H14D 0.0387 0.4158 0.3789 0.047 Uiso calc 0.0654(13) A 2
H H14E 0.0167 0.3262 0.3910 0.047 Uiso calc 0.0654(13) A 2
H H14F 0.0919 0.3604 0.3373 0.047 Uiso calc 0.0654(13) A 2
C C15B 0.1186(18) 0.5088(14) 0.4165(12) 0.0332(4) Uani d 0.0654(13) A 2
H H15D 0.0850 0.4796 0.4537 0.050 Uiso calc 0.0654(13) A 2
H H15E 0.0734 0.5331 0.3819 0.050 Uiso calc 0.0654(13) A 2
H H15F 0.1460 0.5513 0.4262 0.050 Uiso calc 0.0654(13) A 2
C C16B 0.267(2) 0.497(2) 0.3580(16) 0.0282(5) Uani d 0.0654(13) A 2
H H16D 0.2850 0.5357 0.3778 0.042 Uiso calc 0.0654(13) A 2
H H16E 0.2405 0.5265 0.3165 0.042 Uiso calc 0.0654(13) A 2
H H16F 0.3242 0.4590 0.3533 0.042 Uiso calc 0.0654(13) A 2
C C17B 0.3706(19) 0.3667(15) 0.4709(14) 0.0256(4) Uani d 0.0654(13) A 2
H H17D 0.4178 0.3221 0.4943 0.038 Uiso calc 0.0654(13) A 2
H H17E 0.3336 0.3929 0.5002 0.038 Uiso calc 0.0654(13) A 2
H H17F 0.4037 0.4060 0.4399 0.038 Uiso calc 0.0654(13) A 2
C C18B 0.341(2) 0.2618(15) 0.4187(10) 0.0201(4) Uani d 0.0654(13) A 2
H H18C 0.3267 0.2165 0.4548 0.024 Uiso calc 0.0654(13) A 2
H H18D 0.4117 0.2580 0.4172 0.024 Uiso calc 0.0654(13) A 2
C C19 0.31651(9) 0.24013(8) 0.35999(6) 0.0186(3) Uani d 1 . .
H H19A 0.2514 0.2293 0.3558 0.022 Uiso calc 1 A 1
H H19B 0.3234 0.2924 0.3290 0.022 Uiso calc 1 A 1
C C20 0.36799(10) 0.09339(8) 0.38122(7) 0.0229(3) Uani d 1 . .
H H20A 0.3750 0.0867 0.4261 0.034 Uiso calc 1 . .
H H20B 0.4132 0.0518 0.3686 0.034 Uiso calc 1 . .
H H20C 0.3025 0.0882 0.3734 0.034 Uiso calc 1 . .
C C21 0.37749(10) 0.18370(9) 0.27524(6) 0.0247(3) Uani d 1 . .
H H21A 0.4238 0.1424 0.2630 0.037 Uiso calc 1 . .
H H21B 0.3893 0.2373 0.2501 0.037 Uiso calc 1 . .
H H21C 0.3125 0.1770 0.2679 0.037 Uiso calc 1 . .
C C22 0.48842(9) 0.18242(8) 0.35574(6) 0.0206(3) Uani d 1 . .
H H22A 0.4968 0.1719 0.4010 0.031 Uiso calc 1 . .
H H22B 0.5005 0.2370 0.3336 0.031 Uiso calc 1 . .
H H22C 0.5335 0.1432 0.3404 0.031 Uiso calc 1 . .
O O1 0.13203(7) 0.14615(7) 0.36965(5) 0.0334(2) Uani d 1 . .
C C23 0.05544(11) 0.12979(9) 0.36045(7) 0.0263(3) Uani d 1 . .
C C24 -0.03168(13) 0.14734(13) 0.39853(9) 0.0472(5) Uani d 1 . .
H H24A -0.0136 0.1640 0.4339 0.071 Uiso calc 1 . .
H H24B -0.0615 0.0988 0.4145 0.071 Uiso calc 1 . .
H H24C -0.0771 0.1908 0.3721 0.071 Uiso calc 1 . .
C C25 0.04366(15) 0.09457(12) 0.30869(8) 0.0465(5) Uani d 1 . .
H H25A 0.1064 0.0806 0.2901 0.070 Uiso calc 1 . .
H H25B 0.0026 0.1340 0.2764 0.070 Uiso calc 1 . .
H H25C 0.0142 0.0459 0.3255 0.070 Uiso calc 1 . .
O O2 0.90315(8) 0.81071(7) 0.13537(6) 0.0373(3) Uani d 1 . .
C C26 0.97511(10) 0.83664(9) 0.11052(7) 0.0256(3) Uani d 1 . .
C C27 1.06708(11) 0.78230(10) 0.10691(8) 0.0354(4) Uani d 1 . .
H H27A 1.1153 0.7927 0.1318 0.053 Uiso calc 1 . .
H H27B 1.0890 0.7925 0.0630 0.053 Uiso calc 1 . .
H H27C 1.0573 0.7260 0.1236 0.053 Uiso calc 1 . .
C C28 0.97528(13) 0.92445(10) 0.08092(9) 0.0392(4) Uani d 1 . .
H H28A 0.9790 0.9357 0.0351 0.059 Uiso calc 1 . .
H H28B 1.0307 0.9403 0.0954 0.059 Uiso calc 1 . .
H H28C 0.9163 0.9551 0.0928 0.059 Uiso calc 1 . .
B B1 0.73124(10) 0.50461(8) 0.35535(6) 0.0145(3) Uani d 1 . .
C C29 0.63251(9) 0.56156(7) 0.32308(6) 0.0150(2) Uani d 1 . .
C C30 0.58480(9) 0.55070(8) 0.27418(6) 0.0199(3) Uani d 1 . .
H H30 0.6093 0.5065 0.2583 0.024 Uiso calc 1 . .
C C31 0.50251(10) 0.60210(8) 0.24754(7) 0.0249(3) Uani d 1 . .
H H31 0.4721 0.5922 0.2144 0.030 Uiso calc 1 . .
C C32 0.46503(9) 0.66747(8) 0.26921(7) 0.0232(3) Uani d 1 . .
H H32 0.4095 0.7031 0.2509 0.028 Uiso calc 1 . .
C C33 0.51005(10) 0.67986(8) 0.31820(7) 0.0222(3) Uani d 1 . .
H H33 0.4851 0.7241 0.3339 0.027 Uiso calc 1 . .
C C34 0.59141(9) 0.62778(8) 0.34428(6) 0.0200(3) Uani d 1 . .
H H34 0.6207 0.6373 0.3780 0.024 Uiso calc 1 . .
C C35 0.70822(9) 0.44652(7) 0.42565(6) 0.0154(2) Uani d 1 . .
C C36 0.78258(10) 0.39271(8) 0.46173(6) 0.0200(3) Uani d 1 . .
H H36 0.8451 0.3886 0.4436 0.024 Uiso calc 1 . .
C C37 0.76879(10) 0.34518(8) 0.52270(6) 0.0227(3) Uani d 1 . .
H H37 0.8215 0.3105 0.5457 0.027 Uiso calc 1 . .
C C38 0.67795(11) 0.34853(8) 0.54986(6) 0.0237(3) Uani d 1 . .
H H38 0.6680 0.3169 0.5917 0.028 Uiso calc 1 . .
C C39 0.60202(10) 0.39841(8) 0.51533(6) 0.0236(3) Uani d 1 . .
H H39 0.5392 0.4001 0.5331 0.028 Uiso calc 1 . .
C C40 0.61746(9) 0.44649(8) 0.45430(6) 0.0192(3) Uani d 1 . .
H H40 0.5643 0.4804 0.4314 0.023 Uiso calc 1 . .
C C41 0.78052(9) 0.44510(7) 0.31305(5) 0.0147(2) Uani d 1 . .
C C42 0.73995(9) 0.37708(7) 0.31401(6) 0.0174(2) Uani d 1 . .
H H42 0.6837 0.3674 0.3388 0.021 Uiso calc 1 . .
C C43 0.77838(10) 0.32334(8) 0.28041(6) 0.0197(3) Uani d 1 . .
H H43 0.7479 0.2786 0.2822 0.024 Uiso calc 1 . .
C C44 0.86123(10) 0.33495(8) 0.24428(6) 0.0203(3) Uani d 1 . .
H H44 0.8881 0.2983 0.2215 0.024 Uiso calc 1 . .
C C45 0.90389(9) 0.40097(8) 0.24213(6) 0.0196(3) Uani d 1 . .
H H45 0.9607 0.4097 0.2178 0.023 Uiso calc 1 . .
C C46 0.86353(9) 0.45484(8) 0.27571(6) 0.0171(2) Uani d 1 . .
H H46 0.8937 0.5000 0.2731 0.021 Uiso calc 1 . .
C C47 0.80014(9) 0.56870(7) 0.36063(6) 0.0152(2) Uani d 1 . .
C C48 0.82057(9) 0.63030(7) 0.30710(6) 0.0186(3) Uani d 1 . .
H H48 0.7987 0.6308 0.2675 0.022 Uiso calc 1 . .
C C49 0.87125(10) 0.69042(8) 0.30944(7) 0.0229(3) Uani d 1 . .
H H49 0.8832 0.7308 0.2720 0.027 Uiso calc 1 . .
C C50 0.90441(10) 0.69138(8) 0.36650(7) 0.0254(3) Uani d 1 . .
H H50 0.9389 0.7322 0.3687 0.030 Uiso calc 1 . .
C C51 0.88612(10) 0.63170(8) 0.42001(7) 0.0250(3) Uani d 1 . .
H H51 0.9088 0.6312 0.4594 0.030 Uiso calc 1 . .
C C52 0.83471(10) 0.57201(8) 0.41695(6) 0.0198(3) Uani d 1 . .
H H52 0.8228 0.5321 0.4547 0.024 Uiso calc 1 . .
B B2 0.25154(10) 0.48260(8) 0.14556(6) 0.0143(3) Uani d 1 . .
C C53 0.35673(9) 0.43199(7) 0.17107(6) 0.0151(2) Uani d 1 . .
C C54 0.39992(9) 0.43296(7) 0.22558(6) 0.0181(2) Uani d 1 . .
H H54 0.3683 0.4672 0.2492 0.022 Uiso calc 1 . .
C C55 0.48748(10) 0.38577(8) 0.24654(6) 0.0216(3) Uani d 1 . .
H H55 0.5142 0.3883 0.2838 0.026 Uiso calc 1 . .
C C56 0.53581(9) 0.33514(8) 0.21329(7) 0.0227(3) Uani d 1 . .
H H56 0.5957 0.3032 0.2273 0.027 Uiso calc 1 . .
C C57 0.49517(9) 0.33187(8) 0.15917(6) 0.0210(3) Uani d 1 . .
H H57 0.5270 0.2972 0.1360 0.025 Uiso calc 1 . .
C C58 0.40797(9) 0.37934(7) 0.13895(6) 0.0182(3) Uani d 1 . .
H H58 0.3816 0.3762 0.1018 0.022 Uiso calc 1 . .
C C59 0.18616(9) 0.41291(7) 0.14802(6) 0.0163(2) Uani d 1 . .
C C60 0.17790(9) 0.35183(8) 0.20447(6) 0.0201(3) Uani d 1 . .
H H60 0.2059 0.3549 0.2411 0.024 Uiso calc 1 . .
C C61 0.13078(10) 0.28712(8) 0.20928(7) 0.0245(3) Uani d 1 . .
H H61 0.1274 0.2473 0.2485 0.029 Uiso calc 1 . .
C C62 0.08871(10) 0.28067(9) 0.15679(7) 0.0271(3) Uani d 1 . .
H H62 0.0575 0.2361 0.1594 0.032 Uiso calc 1 . .
C C63 0.09326(11) 0.34039(10) 0.10076(7) 0.0323(3) Uani d 1 . .
H H63 0.0637 0.3376 0.0645 0.039 Uiso calc 1 . .
C C64 0.14105(11) 0.40498(9) 0.09687(6) 0.0263(3) Uani d 1 . .
H H64 0.1429 0.4452 0.0577 0.032 Uiso calc 1 . .
C C65 0.25935(9) 0.54335(7) 0.07414(6) 0.0167(2) Uani d 1 . .
C C66 0.17740(10) 0.59419(8) 0.04480(6) 0.0225(3) Uani d 1 . .
H H66 0.1177 0.5911 0.0666 0.027 Uiso calc 1 . .
C C67 0.17972(11) 0.64881(8) -0.01465(7) 0.0270(3) Uani d 1 . .
H H67 0.1223 0.6814 -0.0328 0.032 Uiso calc 1 . .
C C68 0.26575(12) 0.65573(8) -0.04738(6) 0.0266(3) Uani d 1 . .
H H68 0.2679 0.6928 -0.0881 0.032 Uiso calc 1 . .
C C69 0.34830(11) 0.60797(8) -0.01988(6) 0.0257(3) Uani d 1 . .
H H69 0.4079 0.6127 -0.0416 0.031 Uiso calc 1 . .
C C70 0.34470(10) 0.55272(8) 0.03959(6) 0.0200(3) Uani d 1 . .
H H70 0.4025 0.5202 0.0573 0.024 Uiso calc 1 . .
C C71 0.20511(9) 0.54107(7) 0.18889(6) 0.0149(2) Uani d 1 . .
C C72 0.25152(9) 0.60399(8) 0.19299(6) 0.0183(3) Uani d 1 . .
H H72 0.3112 0.6100 0.1717 0.022 Uiso calc 1 . .
C C73 0.21409(10) 0.65752(8) 0.22673(6) 0.0217(3) Uani d 1 . .
H H73 0.2490 0.6980 0.2292 0.026 Uiso calc 1 . .
C C74 0.12553(10) 0.65194(8) 0.25693(6) 0.0224(3) Uani d 1 . .
H H74 0.0992 0.6886 0.2799 0.027 Uiso calc 1 . .
C C75 0.07637(9) 0.59213(8) 0.25294(6) 0.0203(3) Uani d 1 . .
H H75 0.0151 0.5883 0.2725 0.024 Uiso calc 1 . .
C C76 0.11633(9) 0.53736(7) 0.22030(6) 0.0168(2) Uani d 1 . .
H H76 0.0820 0.4959 0.2193 0.020 Uiso calc 1 . .
B B3 0.25906(10) 0.99580(8) 0.12831(6) 0.0134(3) Uani d 1 . .
C C77 0.27088(9) 0.93178(7) 0.08536(6) 0.0151(2) Uani d 1 . .
C C78 0.31932(9) 0.85227(8) 0.10491(6) 0.0191(3) Uani d 1 . .
H H78 0.3461 0.8329 0.1457 0.023 Uiso calc 1 . .
C C79 0.32999(10) 0.80033(8) 0.06712(7) 0.0250(3) Uani d 1 . .
H H79 0.3631 0.7468 0.0826 0.030 Uiso calc 1 . .
C C80 0.29283(10) 0.82617(9) 0.00744(7) 0.0264(3) Uani d 1 . .
H H80 0.2997 0.7909 -0.0183 0.032 Uiso calc 1 . .
C C81 0.24530(10) 0.90448(9) -0.01421(7) 0.0259(3) Uani d 1 . .
H H81 0.2197 0.9235 -0.0553 0.031 Uiso calc 1 . .
C C82 0.23489(10) 0.95547(8) 0.02409(6) 0.0211(3) Uani d 1 . .
H H82 0.2019 1.0089 0.0081 0.025 Uiso calc 1 . .
C C83 0.28744(8) 0.94719(7) 0.20161(6) 0.0143(2) Uani d 1 . .
C C84 0.24970(9) 0.87692(7) 0.23391(6) 0.0167(2) Uani d 1 . .
H H84 0.2053 0.8592 0.2130 0.020 Uiso calc 1 . .
C C85 0.27460(9) 0.83237(8) 0.29507(6) 0.0187(3) Uani d 1 . .
H H85 0.2479 0.7849 0.3148 0.022 Uiso calc 1 . .
C C86 0.33842(9) 0.85702(8) 0.32745(6) 0.0202(3) Uani d 1 . .
H H86 0.3560 0.8266 0.3692 0.024 Uiso calc 1 . .
C C87 0.37598(10) 0.92650(8) 0.29794(6) 0.0204(3) Uani d 1 . .
H H87 0.4192 0.9444 0.3196 0.025 Uiso calc 1 . .
C C88 0.35058(9) 0.97033(8) 0.23640(6) 0.0171(2) Uani d 1 . .
H H88 0.3772 1.0179 0.2172 0.020 Uiso calc 1 . .
C C89 0.14791(9) 1.04397(7) 0.12482(6) 0.0144(2) Uani d 1 . .
C C90 0.11600(9) 1.10691(8) 0.07111(6) 0.0181(2) Uani d 1 . .
H H90 0.1604 1.1218 0.0376 0.022 Uiso calc 1 . .
C C91 0.02294(10) 1.14836(8) 0.06457(6) 0.0207(3) Uani d 1 . .
H H91 0.0051 1.1903 0.0272 0.025 Uiso calc 1 . .
C C92 -0.04398(9) 1.12862(8) 0.11255(6) 0.0211(3) Uani d 1 . .
H H92 -0.1080 1.1562 0.1083 0.025 Uiso calc 1 . .
C C93 -0.01551(9) 1.06792(8) 0.16684(6) 0.0206(3) Uani d 1 . .
H H93 -0.0602 1.0539 0.2003 0.025 Uiso calc 1 . .
C C94 0.07857(9) 1.02723(8) 0.17261(6) 0.0174(2) Uani d 1 . .
H H94 0.0963 0.9864 0.2106 0.021 Uiso calc 1 . .
C C95 0.33082(9) 1.06264(7) 0.10002(5) 0.0144(2) Uani d 1 . .
C C96 0.31729(9) 1.13486(7) 0.11712(6) 0.0180(2) Uani d 1 . .
H H96 0.2633 1.1457 0.1427 0.022 Uiso calc 1 . .
C C97 0.37946(10) 1.19096(8) 0.09825(6) 0.0211(3) Uani d 1 . .
H H97 0.3678 1.2387 0.1112 0.025 Uiso calc 1 . .
C C98 0.45864(10) 1.17713(8) 0.06044(6) 0.0215(3) Uani d 1 . .
H H98 0.5015 1.2152 0.0474 0.026 Uiso calc 1 . .
C C99 0.47446(9) 1.10714(8) 0.04191(6) 0.0202(3) Uani d 1 . .
H H99 0.5281 1.0971 0.0159 0.024 Uiso calc 1 . .
C C100 0.41121(9) 1.05129(7) 0.06164(6) 0.0166(2) Uani d 1 . .
H H100 0.4233 1.0037 0.0485 0.020 Uiso calc 1 . .
B B4 0.73431(10) 0.99633(8) 0.37926(6) 0.0139(3) Uani d 1 . .
C C101 0.73191(8) 1.05294(7) 0.42675(6) 0.0144(2) Uani d 1 . .
C C102 0.71416(9) 1.13735(7) 0.40836(6) 0.0169(2) Uani d 1 . .
H H102 0.6978 1.1649 0.3659 0.020 Uiso calc 1 . .
C C103 0.71942(9) 1.18296(8) 0.44961(6) 0.0203(3) Uani d 1 . .
H H103 0.7069 1.2402 0.4349 0.024 Uiso calc 1 . .
C C104 0.74287(9) 1.14494(8) 0.51182(6) 0.0207(3) Uani d 1 . .
H H104 0.7485 1.1756 0.5398 0.025 Uiso calc 1 . .
C C105 0.75813(9) 1.06126(8) 0.53281(6) 0.0199(3) Uani d 1 . .
H H105 0.7729 1.0342 0.5756 0.024 Uiso calc 1 . .
C C106 0.75168(9) 1.01714(8) 0.49108(6) 0.0168(2) Uani d 1 . .
H H106 0.7611 0.9600 0.5067 0.020 Uiso calc 1 . .
C C107 0.66263(9) 0.92926(7) 0.40695(5) 0.0146(2) Uani d 1 . .
C C108 0.67618(9) 0.85512(7) 0.39293(6) 0.0181(2) Uani d 1 . .
H H108 0.7327 0.8406 0.3708 0.022 Uiso calc 1 . .
C C109 0.61016(10) 0.80235(8) 0.41024(6) 0.0219(3) Uani d 1 . .
H H109 0.6221 0.7530 0.3996 0.026 Uiso calc 1 . .
C C110 0.52682(10) 0.82079(8) 0.44300(6) 0.0211(3) Uani d 1 . .
H H110 0.4817 0.7846 0.4548 0.025 Uiso calc 1 . .
C C111 0.51070(9) 0.89320(8) 0.45813(6) 0.0186(3) Uani d 1 . .
H H111 0.4541 0.9070 0.4804 0.022 Uiso calc 1 . .
C C112 0.57788(9) 0.94569(7) 0.44047(6) 0.0153(2) Uani d 1 . .
H H112 0.5657 0.9947 0.4516 0.018 Uiso calc 1 . .
C C113 0.84502(9) 0.95046(7) 0.37163(6) 0.0171(2) Uani d 1 . .
C C114 0.87449(10) 0.92849(8) 0.31665(6) 0.0215(3) Uani d 1 . .
H H114 0.8299 0.9411 0.2837 0.026 Uiso calc 1 . .
C C115 0.96626(10) 0.88903(8) 0.30825(7) 0.0284(3) Uani d 1 . .
H H115 0.9831 0.8758 0.2701 0.034 Uiso calc 1 . .
C C116 1.03263(11) 0.86919(9) 0.35537(8) 0.0346(4) Uani d 1 . .
H H116 1.0953 0.8423 0.3500 0.042 Uiso calc 1 . .
C C117 1.00659(10) 0.88896(10) 0.41035(8) 0.0341(4) Uani d 1 . .
H H117 1.0513 0.8751 0.4433 0.041 Uiso calc 1 . .
C C118 0.91482(10) 0.92922(9) 0.41785(7) 0.0247(3) Uani d 1 . .
H H118 0.8991 0.9428 0.4560 0.030 Uiso calc 1 . .
C C119 0.69929(9) 1.04997(7) 0.30787(6) 0.0146(2) Uani d 1 . .
C C120 0.75272(9) 1.10808(7) 0.27122(6) 0.0177(2) Uani d 1 . .
H H120 0.8059 1.1184 0.2897 0.021 Uiso calc 1 . .
C C121 0.73128(10) 1.15105(8) 0.20929(6) 0.0211(3) Uani d 1 . .
H H121 0.7689 1.1903 0.1866 0.025 Uiso calc 1 . .
C C122 0.65482(10) 1.13683(8) 0.18036(6) 0.0222(3) Uani d 1 . .
H H122 0.6407 1.1652 0.1377 0.027 Uiso calc 1 . .
C C123 0.59957(10) 1.08066(8) 0.21476(6) 0.0208(3) Uani d 1 . .
H H123 0.5466 1.0707 0.1958 0.025 Uiso calc 1 . .
C C124 0.62159(9) 1.03844(7) 0.27750(6) 0.0174(2) Uani d 1 . .
H H124 0.5824 1.0006 0.3003 0.021 Uiso calc 1 . .

loop_
_atom_site_aniso_label
_atom_site_aniso_U_11
_atom_site_aniso_U_22
_atom_site_aniso_U_33
_atom_site_aniso_U_12
_atom_site_aniso_U_13
_atom_site_aniso_U_23
N1 0.0251(6) 0.0208(5) 0.0171(5) -0.0025(5) 0.0011(4) -0.0064(4)
N2 0.0278(6) 0.0184(5) 0.0221(6) -0.0080(5) -0.0022(5) -0.0064(4)
N3 0.0231(6) 0.0154(5) 0.0182(5) -0.0052(4) 0.0002(4) -0.0034(4)
N4 0.0225(6) 0.0168(5) 0.0207(5) 0.0019(4) -0.0002(4) -0.0055(4)
C1 0.0246(7) 0.0168(6) 0.0114(5) -0.0041(5) -0.0013(5) -0.0035(5)
C2 0.0215(7) 0.0324(8) 0.0271(7) -0.0030(6) -0.0024(6) -0.0081(6)
C3 0.0408(9) 0.0237(7) 0.0206(7) 0.0041(6) 0.0017(6) -0.0090(6)
C4 0.0474(9) 0.0179(7) 0.0242(7) -0.0136(6) 0.0063(6) -0.0076(6)
C5 0.0302(8) 0.0336(8) 0.0373(8) -0.0108(6) -0.0075(6) -0.0138(7)
C6 0.0287(7) 0.0217(7) 0.0187(6) -0.0098(6) 0.0006(5) -0.0015(5)
C7 0.0188(6) 0.0185(6) 0.0273(7) -0.0018(5) -0.0027(5) -0.0071(5)
C8 0.0209(7) 0.0142(6) 0.0231(6) 0.0022(5) -0.0035(5) -0.0050(5)
C9 0.0274(7) 0.0183(6) 0.0303(7) -0.0052(6) 0.0009(6) -0.0023(6)
C10 0.0591(11) 0.0331(9) 0.0331(9) 0.0091(8) -0.0145(8) -0.0211(7)
C11 0.0235(8) 0.0273(8) 0.0407(9) 0.0039(6) 0.0098(6) -0.0019(7)
N8 0.0138(5) 0.0164(5) 0.0157(5) -0.0012(4) 0.0005(4) -0.0025(4)
C12A 0.0209(6) 0.0232(6) 0.0127(9) 0.0042(5) -0.0032(5) -0.0091(5)
N5A 0.0298(7) 0.0191(6) 0.0191(6) 0.0016(5) -0.0070(5) -0.0065(5)
N6A 0.0227(6) 0.0269(7) 0.0199(6) 0.0082(5) -0.0025(5) -0.0081(5)
N7A 0.0174(6) 0.0205(6) 0.0217(6) 0.0030(5) -0.0037(5) -0.0100(5)
C13A 0.0317(9) 0.0231(8) 0.0243(8) -0.0031(7) -0.0118(6) -0.0085(8)
C14A 0.0419(11) 0.0206(7) 0.0211(10) -0.0025(7) -0.0050(8) -0.0050(8)
C15A 0.0366(10) 0.0297(9) 0.0265(8) 0.0157(7) -0.0019(7) -0.0091(7)
C16A 0.0205(7) 0.0447(19) 0.0267(16) 0.0012(10) -0.0069(8) -0.0082(9)
C17A 0.0261(8) 0.0235(8) 0.0229(7) -0.0033(6) -0.0024(7) -0.0089(6)
C18A 0.0181(9) 0.0184(8) 0.0237(8) 0.0042(6) -0.0052(6) -0.0091(6)
C12B 0.0209(6) 0.0232(6) 0.0127(9) 0.0042(5) -0.0032(5) -0.0091(5)
N5B 0.0298(7) 0.0191(6) 0.0191(6) 0.0016(5) -0.0070(5) -0.0065(5)
N6B 0.0227(6) 0.0269(7) 0.0199(6) 0.0082(5) -0.0025(5) -0.0081(5)
N7B 0.0174(6) 0.0205(6) 0.0217(6) 0.0030(5) -0.0037(5) -0.0100(5)
C13B 0.0261(8) 0.0235(8) 0.0229(7) -0.0033(6) -0.0024(7) -0.0089(6)
C14B 0.0205(7) 0.0447(19) 0.0267(16) 0.0012(10) -0.0069(8) -0.0082(9)
C15B 0.0366(10) 0.0297(9) 0.0265(8) 0.0157(7) -0.0019(7) -0.0091(7)
C16B 0.0419(11) 0.0206(7) 0.0211(10) -0.0025(7) -0.0050(8) -0.0050(8)
C17B 0.0317(9) 0.0231(8) 0.0243(8) -0.0031(7) -0.0118(6) -0.0085(8)
C18B 0.0181(9) 0.0184(8) 0.0237(8) 0.0042(6) -0.0052(6) -0.0091(6)
C19 0.0161(6) 0.0173(6) 0.0196(6) 0.0033(5) -0.0019(5) -0.0038(5)
C20 0.0249(7) 0.0153(6) 0.0266(7) -0.0037(5) -0.0021(5) -0.0023(5)
C21 0.0231(7) 0.0341(8) 0.0164(6) -0.0017(6) 0.0002(5) -0.0080(6)
C22 0.0133(6) 0.0244(7) 0.0235(7) -0.0025(5) -0.0002(5) -0.0061(5)
O1 0.0240(5) 0.0442(6) 0.0384(6) -0.0120(5) -0.0031(4) -0.0174(5)
C23 0.0293(8) 0.0269(7) 0.0239(7) -0.0132(6) -0.0046(6) -0.0031(6)
C24 0.0319(9) 0.0654(13) 0.0527(11) -0.0209(9) 0.0061(8) -0.0240(10)
C25 0.0659(13) 0.0535(11) 0.0334(9) -0.0408(10) 0.0058(8) -0.0164(8)
O2 0.0245(6) 0.0459(7) 0.0441(7) -0.0139(5) 0.0031(5) -0.0129(5)
C26 0.0210(7) 0.0336(8) 0.0246(7) -0.0077(6) -0.0054(5) -0.0090(6)
C27 0.0239(8) 0.0430(9) 0.0333(8) -0.0017(7) -0.0047(6) -0.0028(7)
C28 0.0417(10) 0.0335(9) 0.0477(10) -0.0122(7) -0.0101(8) -0.0142(8)
B1 0.0152(6) 0.0135(6) 0.0148(6) -0.0010(5) -0.0009(5) -0.0044(5)
C29 0.0159(6) 0.0134(5) 0.0146(6) -0.0035(5) 0.0020(4) -0.0023(4)
C30 0.0202(6) 0.0181(6) 0.0226(6) -0.0017(5) -0.0023(5) -0.0080(5)
C31 0.0223(7) 0.0244(7) 0.0287(7) -0.0031(6) -0.0096(6) -0.0072(6)
C32 0.0143(6) 0.0188(6) 0.0319(7) -0.0007(5) -0.0037(5) -0.0008(5)
C33 0.0203(7) 0.0169(6) 0.0280(7) 0.0008(5) 0.0019(5) -0.0068(5)
C34 0.0214(7) 0.0187(6) 0.0196(6) 0.0001(5) -0.0014(5) -0.0067(5)
C35 0.0190(6) 0.0127(5) 0.0157(6) -0.0027(5) -0.0004(5) -0.0059(5)
C36 0.0204(6) 0.0175(6) 0.0209(6) -0.0024(5) -0.0002(5) -0.0044(5)
C37 0.0299(7) 0.0153(6) 0.0211(7) -0.0019(5) -0.0067(5) -0.0020(5)
C38 0.0368(8) 0.0176(6) 0.0160(6) -0.0086(6) 0.0014(5) -0.0017(5)
C39 0.0264(7) 0.0221(7) 0.0219(7) -0.0070(5) 0.0061(5) -0.0051(5)
C40 0.0200(6) 0.0171(6) 0.0194(6) -0.0019(5) 0.0008(5) -0.0042(5)
C41 0.0155(6) 0.0141(6) 0.0130(5) 0.0009(4) -0.0036(4) -0.0026(4)
C42 0.0180(6) 0.0149(6) 0.0174(6) -0.0017(5) 0.0005(5) -0.0024(5)
C43 0.0241(7) 0.0139(6) 0.0210(6) -0.0032(5) -0.0024(5) -0.0043(5)
C44 0.0236(7) 0.0175(6) 0.0199(6) 0.0023(5) -0.0019(5) -0.0086(5)
C45 0.0173(6) 0.0228(6) 0.0185(6) -0.0011(5) 0.0015(5) -0.0073(5)
C46 0.0166(6) 0.0172(6) 0.0184(6) -0.0034(5) -0.0007(5) -0.0060(5)
C47 0.0131(6) 0.0139(6) 0.0184(6) 0.0012(4) 0.0012(5) -0.0063(5)
C48 0.0183(6) 0.0164(6) 0.0201(6) -0.0010(5) 0.0005(5) -0.0047(5)
C49 0.0209(7) 0.0142(6) 0.0300(7) -0.0018(5) 0.0047(5) -0.0026(5)
C50 0.0230(7) 0.0172(6) 0.0396(8) -0.0057(5) 0.0020(6) -0.0129(6)
C51 0.0285(7) 0.0239(7) 0.0276(7) -0.0058(6) -0.0011(6) -0.0140(6)
C52 0.0234(7) 0.0184(6) 0.0186(6) -0.0038(5) 0.0013(5) -0.0070(5)
B2 0.0143(6) 0.0142(6) 0.0147(6) -0.0031(5) -0.0001(5) -0.0042(5)
C53 0.0155(6) 0.0123(5) 0.0165(6) -0.0051(4) 0.0024(5) -0.0015(4)
C54 0.0192(6) 0.0159(6) 0.0194(6) -0.0040(5) -0.0001(5) -0.0048(5)
C55 0.0207(7) 0.0191(6) 0.0240(7) -0.0053(5) -0.0056(5) -0.0021(5)
C56 0.0151(6) 0.0160(6) 0.0321(7) -0.0027(5) -0.0007(5) 0.0009(5)
C57 0.0204(7) 0.0142(6) 0.0261(7) -0.0029(5) 0.0069(5) -0.0037(5)
C58 0.0205(6) 0.0155(6) 0.0185(6) -0.0043(5) 0.0017(5) -0.0046(5)
C59 0.0140(6) 0.0169(6) 0.0191(6) -0.0026(5) 0.0018(5) -0.0072(5)
C60 0.0182(6) 0.0178(6) 0.0234(7) -0.0043(5) -0.0036(5) -0.0029(5)
C61 0.0212(7) 0.0163(6) 0.0332(8) -0.0041(5) 0.0022(6) -0.0026(5)
C62 0.0233(7) 0.0249(7) 0.0408(8) -0.0115(6) 0.0090(6) -0.0191(6)
C63 0.0369(9) 0.0450(9) 0.0275(8) -0.0220(7) 0.0051(6) -0.0219(7)
C64 0.0326(8) 0.0331(8) 0.0179(6) -0.0155(6) 0.0029(6) -0.0095(6)
C65 0.0223(6) 0.0135(6) 0.0157(6) -0.0039(5) -0.0010(5) -0.0058(5)
C66 0.0250(7) 0.0205(6) 0.0207(6) 0.0008(5) -0.0018(5) -0.0060(5)
C67 0.0387(8) 0.0175(6) 0.0226(7) 0.0039(6) -0.0098(6) -0.0052(5)
C68 0.0506(9) 0.0152(6) 0.0144(6) -0.0079(6) -0.0022(6) -0.0030(5)
C69 0.0366(8) 0.0223(7) 0.0191(7) -0.0123(6) 0.0054(6) -0.0046(5)
C70 0.0233(7) 0.0181(6) 0.0185(6) -0.0060(5) -0.0006(5) -0.0036(5)
C71 0.0152(6) 0.0143(6) 0.0139(6) -0.0010(5) -0.0028(4) -0.0019(4)
C72 0.0145(6) 0.0176(6) 0.0228(6) -0.0027(5) -0.0018(5) -0.0055(5)
C73 0.0204(7) 0.0174(6) 0.0293(7) -0.0025(5) -0.0062(5) -0.0091(5)
C74 0.0234(7) 0.0207(6) 0.0246(7) 0.0014(5) -0.0030(5) -0.0114(5)
C75 0.0159(6) 0.0235(6) 0.0209(6) -0.0004(5) 0.0010(5) -0.0073(5)
C76 0.0160(6) 0.0169(6) 0.0181(6) -0.0035(5) -0.0020(5) -0.0052(5)
B3 0.0139(6) 0.0124(6) 0.0139(6) -0.0022(5) -0.0003(5) -0.0039(5)
C77 0.0131(6) 0.0164(6) 0.0174(6) -0.0063(5) 0.0028(4) -0.0058(5)
C78 0.0197(6) 0.0176(6) 0.0212(6) -0.0064(5) 0.0042(5) -0.0063(5)
C79 0.0268(7) 0.0174(6) 0.0333(8) -0.0077(5) 0.0113(6) -0.0111(6)
C80 0.0273(7) 0.0303(7) 0.0326(8) -0.0160(6) 0.0124(6) -0.0221(6)
C81 0.0261(7) 0.0360(8) 0.0222(7) -0.0106(6) 0.0012(5) -0.0156(6)
C82 0.0218(7) 0.0222(6) 0.0210(6) -0.0042(5) -0.0009(5) -0.0086(5)
C83 0.0130(6) 0.0136(5) 0.0154(6) 0.0006(4) 0.0012(4) -0.0047(5)
C84 0.0141(6) 0.0174(6) 0.0175(6) -0.0015(5) -0.0004(5) -0.0040(5)
C85 0.0177(6) 0.0164(6) 0.0183(6) 0.0006(5) 0.0037(5) -0.0019(5)
C86 0.0207(6) 0.0226(6) 0.0139(6) 0.0054(5) -0.0008(5) -0.0047(5)
C87 0.0216(7) 0.0232(7) 0.0181(6) 0.0000(5) -0.0040(5) -0.0097(5)
C88 0.0178(6) 0.0167(6) 0.0175(6) -0.0019(5) -0.0009(5) -0.0067(5)
C89 0.0162(6) 0.0137(5) 0.0157(6) -0.0034(5) -0.0010(4) -0.0069(5)
C90 0.0197(6) 0.0189(6) 0.0161(6) -0.0045(5) 0.0002(5) -0.0051(5)
C91 0.0228(7) 0.0193(6) 0.0188(6) 0.0000(5) -0.0052(5) -0.0044(5)
C92 0.0154(6) 0.0236(7) 0.0257(7) 0.0017(5) -0.0040(5) -0.0112(5)
C93 0.0174(6) 0.0247(7) 0.0203(6) -0.0036(5) 0.0024(5) -0.0081(5)
C94 0.0179(6) 0.0181(6) 0.0162(6) -0.0027(5) -0.0006(5) -0.0049(5)
C95 0.0164(6) 0.0132(5) 0.0132(5) -0.0026(5) -0.0032(4) -0.0026(4)
C96 0.0200(6) 0.0163(6) 0.0185(6) -0.0031(5) -0.0014(5) -0.0057(5)
C97 0.0262(7) 0.0141(6) 0.0244(7) -0.0059(5) -0.0076(5) -0.0047(5)
C98 0.0224(7) 0.0199(6) 0.0211(6) -0.0109(5) -0.0055(5) 0.0012(5)
C99 0.0169(6) 0.0248(7) 0.0177(6) -0.0065(5) -0.0001(5) -0.0027(5)
C100 0.0180(6) 0.0164(6) 0.0155(6) -0.0038(5) -0.0015(5) -0.0037(5)
B4 0.0149(6) 0.0133(6) 0.0128(6) -0.0023(5) -0.0005(5) -0.0025(5)
C101 0.0114(6) 0.0159(6) 0.0165(6) -0.0044(4) 0.0012(4) -0.0047(5)
C102 0.0165(6) 0.0178(6) 0.0164(6) -0.0047(5) 0.0002(5) -0.0037(5)
C103 0.0224(7) 0.0152(6) 0.0248(7) -0.0068(5) 0.0029(5) -0.0065(5)
C104 0.0218(7) 0.0241(7) 0.0212(6) -0.0097(5) 0.0026(5) -0.0112(5)
C105 0.0212(7) 0.0244(7) 0.0153(6) -0.0092(5) 0.0007(5) -0.0047(5)
C106 0.0166(6) 0.0166(6) 0.0170(6) -0.0058(5) 0.0008(5) -0.0030(5)
C107 0.0163(6) 0.0143(6) 0.0121(5) -0.0024(5) -0.0037(4) -0.0015(4)
C108 0.0221(7) 0.0163(6) 0.0161(6) -0.0030(5) -0.0015(5) -0.0048(5)
C109 0.0321(7) 0.0146(6) 0.0202(6) -0.0062(5) -0.0063(5) -0.0043(5)
C110 0.0238(7) 0.0199(6) 0.0193(6) -0.0113(5) -0.0072(5) 0.0008(5)
C111 0.0156(6) 0.0207(6) 0.0167(6) -0.0049(5) -0.0030(5) 0.0005(5)
C112 0.0159(6) 0.0137(6) 0.0157(6) -0.0026(5) -0.0030(4) -0.0024(5)
C113 0.0160(6) 0.0132(6) 0.0192(6) -0.0035(5) 0.0024(5) -0.0002(5)
C114 0.0224(7) 0.0162(6) 0.0241(7) -0.0038(5) 0.0053(5) -0.0038(5)
C115 0.0271(8) 0.0197(7) 0.0339(8) -0.0027(6) 0.0143(6) -0.0044(6)
C116 0.0171(7) 0.0272(8) 0.0485(10) 0.0018(6) 0.0117(7) 0.0004(7)
C117 0.0160(7) 0.0384(9) 0.0387(9) -0.0007(6) -0.0028(6) 0.0013(7)
C118 0.0178(7) 0.0282(7) 0.0239(7) -0.0031(5) 0.0002(5) -0.0012(6)
C119 0.0163(6) 0.0129(5) 0.0144(6) 0.0008(4) 0.0012(4) -0.0057(4)
C120 0.0180(6) 0.0158(6) 0.0183(6) -0.0011(5) 0.0015(5) -0.0045(5)
C121 0.0253(7) 0.0160(6) 0.0180(6) -0.0002(5) 0.0050(5) -0.0019(5)
C122 0.0288(7) 0.0202(6) 0.0128(6) 0.0069(5) -0.0017(5) -0.0034(5)
C123 0.0228(7) 0.0214(6) 0.0188(6) 0.0037(5) -0.0049(5) -0.0096(5)
C124 0.0191(6) 0.0163(6) 0.0172(6) -0.0007(5) 0.0006(5) -0.0069(5)

loop_
_atom_type_symbol
_atom_type_description
_atom_type_scat_dispersion_real
_atom_type_scat_dispersion_imag
_atom_type_scat_source
C C 0.0033 0.0016 'International Tables Vol C Tables 4.2.6.8 and 6.1.1.4'
H H 0.0000 0.0000 'International Tables Vol C Tables 4.2.6.8 and 6.1.1.4'
B B 0.0013 0.0007 'International Tables Vol C Tables 4.2.6.8 and 6.1.1.4'
N N 0.0061 0.0033 'International Tables Vol C Tables 4.2.6.8 and 6.1.1.4'
O O 0.0106 0.0060 'International Tables Vol C Tables 4.2.6.8 and 6.1.1.4'

loop_
_geom_angle_atom_site_label_1
_geom_angle_atom_site_label_2
_geom_angle_atom_site_label_3
_geom_angle
C1 N1 C2 122.38(11)
C1 N1 C3 122.06(12)
C2 N1 C3 115.53(12)
C1 N2 C5 122.18(11)
C1 N2 C4 122.27(12)
C5 N2 C4 115.44(12)
C1 N3 C6 121.06(11)
C1 N3 C7 122.72(11)
C6 N3 C7 116.21(10)
C11 N4 C9 109.37(11)
C11 N4 C10 109.31(12)
C9 N4 C10 108.30(12)
C11 N4 C8 111.44(11)
C9 N4 C8 111.66(10)
C10 N4 C8 106.65(10)
N1 C1 N2 120.76(12)
N1 C1 N3 119.84(12)
N2 C1 N3 119.40(12)
N1 C2 H2A 109.5
N1 C2 H2B 109.5
H2A C2 H2B 109.5
N1 C2 H2C 109.5
H2A C2 H2C 109.5
H2B C2 H2C 109.5
N1 C3 H3A 109.5
N1 C3 H3B 109.5
H3A C3 H3B 109.5
N1 C3 H3C 109.5
H3A C3 H3C 109.5
H3B C3 H3C 109.5
N2 C4 H4A 109.5
N2 C4 H4B 109.5
H4A C4 H4B 109.5
N2 C4 H4C 109.5
H4A C4 H4C 109.5
H4B C4 H4C 109.5
N2 C5 H5A 109.5
N2 C5 H5B 109.5
H5A C5 H5B 109.5
N2 C5 H5C 109.5
H5A C5 H5C 109.5
H5B C5 H5C 109.5
N3 C6 H6A 109.5
N3 C6 H6B 109.5
H6A C6 H6B 109.5
N3 C6 H6C 109.5
H6A C6 H6C 109.5
H6B C6 H6C 109.5
N3 C7 C8 110.22(11)
N3 C7 H7A 109.6
C8 C7 H7A 109.6
N3 C7 H7B 109.6
C8 C7 H7B 109.6
H7A C7 H7B 108.1
N4 C8 C7 115.88(10)
N4 C8 H8A 108.3
C7 C8 H8A 108.3
N4 C8 H8B 108.3
C7 C8 H8B 108.3
H8A C8 H8B 107.4
N4 C9 H9A 109.5
N4 C9 H9B 109.5
H9A C9 H9B 109.5
N4 C9 H9C 109.5
H9A C9 H9C 109.5
H9B C9 H9C 109.5
N4 C10 H10A 109.5
N4 C10 H10B 109.5
H10A C10 H10B 109.5
N4 C10 H10C 109.5
H10A C10 H10C 109.5
H10B C10 H10C 109.5
N4 C11 H11A 109.5
N4 C11 H11B 109.5
H11A C11 H11B 109.5
N4 C11 H11C 109.5
H11A C11 H11C 109.5
H11B C11 H11C 109.5
C22 N8 C20 109.21(10)
C22 N8 C21 109.69(10)
C20 N8 C21 108.45(10)
C22 N8 C19 111.56(10)
C20 N8 C19 110.53(10)
C21 N8 C19 107.34(10)
N5A C12A N6A 120.29(15)
N5A C12A N7A 120.41(15)
N6A C12A N7A 119.28(17)
C12A N5A C13A 122.70(15)
C12A N5A C14A 122.35(15)
C13A N5A C14A 114.87(13)
C12A N6A C16A 122.3(3)
C12A N6A C15A 122.18(17)
C16A N6A C15A 115.5(3)
C12A N7A C18A 121.87(15)
C12A N7A C17A 122.73(15)
C18A N7A C17A 114.90(12)
N5A C13A H13A 109.5
N5A C13A H13B 109.5
H13A C13A H13B 109.5
N5A C13A H13C 109.5
H13A C13A H13C 109.5
H13B C13A H13C 109.5
N5A C14A H14A 109.5
N5A C14A H14B 109.5
H14A C14A H14B 109.5
N5A C14A H14C 109.5
H14A C14A H14C 109.5
H14B C14A H14C 109.5
N6A C15A H15A 109.5
N6A C15A H15B 109.5
H15A C15A H15B 109.5
N6A C15A H15C 109.5
H15A C15A H15C 109.5
H15B C15A H15C 109.5
N6A C16A H16A 109.5
N6A C16A H16B 109.5
H16A C16A H16B 109.5
N6A C16A H16C 109.5
H16A C16A H16C 109.5
H16B C16A H16C 109.5
N7A C17A H17A 109.5
N7A C17A H17B 109.5
H17A C17A H17B 109.5
N7A C17A H17C 109.5
H17A C17A H17C 109.5
H17B C17A H17C 109.5
N7A C18A C19 107.99(12)
N7A C18A H18A 110.1
C19 C18A H18A 110.1
N7A C18A H18B 110.1
C19 C18A H18B 110.1
H18A C18A H18B 108.4
N5B C12B N6B 117.4(17)
N5B C12B N7B 120.1(17)
N6B C12B N7B 119.9(17)
C12B N5B C14B 122(2)
C12B N5B C13B 124(2)
C14B N5B C13B 113(2)
C12B N6B C15B 125(2)
C12B N6B C16B 122(2)
C15B N6B C16B 110.5(19)
C12B N7B C18B 120.3(19)
C12B N7B C17B 120.9(19)
C18B N7B C17B 118.8(15)
N5B C13B H13D 109.5
N5B C13B H13E 109.5
H13D C13B H13E 109.5
N5B C13B H13F 109.5
H13D C13B H13F 109.5
H13E C13B H13F 109.5
N5B C14B H14D 109.5
N5B C14B H14E 109.5
H14D C14B H14E 109.5
N5B C14B H14F 109.5
H14D C14B H14F 109.5
H14E C14B H14F 109.5
N6B C15B H15D 109.5
N6B C15B H15E 109.5
H15D C15B H15E 109.5
N6B C15B H15F 109.5
H15D C15B H15F 109.5
H15E C15B H15F 109.5
N6B C16B H16D 109.5
N6B C16B H16E 109.5
H16D C16B H16E 109.5
N6B C16B H16F 109.5
H16D C16B H16F 109.5
H16E C16B H16F 109.5
N7B C17B H17D 109.5
N7B C17B H17E 109.4
H17D C17B H17E 109.5
N7B C17B H17F 109.5
H17D C17B H17F 109.5
H17E C17B H17F 109.5
N7B C18B C19 128.8(17)
N7B C18B H18C 105.1
C19 C18B H18C 105.2
N7B C18B H18D 105.0
C19 C18B H18D 105.0
H18C C18B H18D 105.9
N8 C19 C18A 114.69(11)
N8 C19 C18B 114.2(10)
N8 C19 H19A 108.6
C18A C19 H19A 108.6
N8 C19 H19B 108.6
C18A C19 H19B 108.6
H19A C19 H19B 107.6
N8 C20 H20A 109.5
N8 C20 H20B 109.5
H20A C20 H20B 109.5
N8 C20 H20C 109.5
H20A C20 H20C 109.5
H20B C20 H20C 109.5
N8 C21 H21A 109.5
N8 C21 H21B 109.5
H21A C21 H21B 109.5
N8 C21 H21C 109.5
H21A C21 H21C 109.5
H21B C21 H21C 109.5
N8 C22 H22A 109.5
N8 C22 H22B 109.5
H22A C22 H22B 109.5
N8 C22 H22C 109.5
H22A C22 H22C 109.5
H22B C22 H22C 109.5
O1 C23 C25 121.22(15)
O1 C23 C24 121.62(14)
C25 C23 C24 117.11(14)
C23 C24 H24A 109.5
C23 C24 H24B 109.5
H24A C24 H24B 109.5
C23 C24 H24C 109.5
H24A C24 H24C 109.5
H24B C24 H24C 109.5
C23 C25 H25A 109.5
C23 C25 H25B 109.5
H25A C25 H25B 109.5
C23 C25 H25C 109.5
H25A C25 H25C 109.5
H25B C25 H25C 109.5
O2 C26 C28 121.72(15)
O2 C26 C27 122.07(14)
C28 C26 C27 116.19(13)
C26 C27 H27A 109.5
C26 C27 H27B 109.5
H27A C27 H27B 109.5
C26 C27 H27C 109.5
H27A C27 H27C 109.5
H27B C27 H27C 109.5
C26 C28 H28A 109.5
C26 C28 H28B 109.5
H28A C28 H28B 109.5
C26 C28 H28C 109.5
H28A C28 H28C 109.5
H28B C28 H28C 109.5
C35 B1 C29 110.58(10)
C35 B1 C47 110.31(10)
C29 B1 C47 104.72(9)
C35 B1 C41 107.25(9)
C29 B1 C41 111.25(10)
C47 B1 C41 112.77(10)
C30 C29 C34 115.26(11)
C30 C29 B1 125.14(11)
C34 C29 B1 119.59(11)
C29 C30 C31 122.71(12)
C29 C30 H30 118.6
C31 C30 H30 118.6
C32 C31 C30 120.22(13)
C32 C31 H31 119.9
C30 C31 H31 119.9
C31 C32 C33 118.75(12)
C31 C32 H32 120.6
C33 C32 H32 120.6
C34 C33 C32 120.11(12)
C34 C33 H33 119.9
C32 C33 H33 119.9
C33 C34 C29 122.94(12)
C33 C34 H34 118.5
C29 C34 H34 118.5
C40 C35 C36 115.24(11)
C40 C35 B1 124.61(11)
C36 C35 B1 120.15(11)
C37 C36 C35 122.97(12)
C37 C36 H36 118.5
C35 C36 H36 118.5
C38 C37 C36 119.82(13)
C38 C37 H37 120.1
C36 C37 H37 120.1
C39 C38 C37 119.24(12)
C39 C38 H38 120.4
C37 C38 H38 120.4
C38 C39 C40 120.11(13)
C38 C39 H39 119.9
C40 C39 H39 119.9
C39 C40 C35 122.55(12)
C39 C40 H40 118.7
C35 C40 H40 118.7
C46 C41 C42 114.98(11)
C46 C41 B1 125.29(11)
C42 C41 B1 119.71(11)
C43 C42 C41 123.03(12)
C43 C42 H42 118.5
C41 C42 H42 118.5
C44 C43 C42 120.11(12)
C44 C43 H43 119.9
C42 C43 H43 119.9
C45 C44 C43 118.86(12)
C45 C44 H44 120.6
C43 C44 H44 120.6
C44 C45 C46 120.16(12)
C44 C45 H45 119.9
C46 C45 H45 119.9
C45 C46 C41 122.85(12)
C45 C46 H46 118.6
C41 C46 H46 118.6
C52 C47 C48 115.01(11)
C52 C47 B1 124.40(11)
C48 C47 B1 120.32(11)
C49 C48 C47 123.07(12)
C49 C48 H48 118.5
C47 C48 H48 118.5
C50 C49 C48 120.01(12)
C50 C49 H49 120.0
C48 C49 H49 120.0
C51 C50 C49 118.56(12)
C51 C50 H50 120.7
C49 C50 H50 120.7
C50 C51 C52 120.76(13)
C50 C51 H51 119.6
C52 C51 H51 119.6
C47 C52 C51 122.58(12)
C47 C52 H52 118.7
C51 C52 H52 118.7
C71 B2 C53 111.74(10)
C71 B2 C65 105.30(10)
C53 B2 C65 111.48(10)
C71 B2 C59 112.03(10)
C53 B2 C59 104.64(10)
C65 B2 C59 111.82(10)
C54 C53 C58 115.10(11)
C54 C53 B2 125.19(11)
C58 C53 B2 119.63(11)
C55 C54 C53 122.65(12)
C55 C54 H54 118.7
C53 C54 H54 118.7
C56 C55 C54 120.36(13)
C56 C55 H55 119.8
C54 C55 H55 119.8
C55 C56 C57 118.88(12)
C55 C56 H56 120.6
C57 C56 H56 120.6
C58 C57 C56 119.98(12)
C58 C57 H57 120.0
C56 C57 H57 120.0
C57 C58 C53 123.03(12)
C57 C58 H58 118.5
C53 C58 H58 118.5
C64 C59 C60 114.76(12)
C64 C59 B2 125.53(11)
C60 C59 B2 119.58(11)
C61 C60 C59 123.23(13)
C61 C60 H60 118.4
C59 C60 H60 118.4
C62 C61 C60 120.06(13)
C62 C61 H61 120.0
C60 C61 H61 120.0
C63 C62 C61 118.54(12)
C63 C62 H62 120.7
C61 C62 H62 120.7
C62 C63 C64 120.53(14)
C62 C63 H63 119.7
C64 C63 H63 119.7
C59 C64 C63 122.85(13)
C59 C64 H64 118.6
C63 C64 H64 118.6
C70 C65 C66 115.06(12)
C70 C65 B2 124.66(11)
C66 C65 B2 120.18(11)
C67 C66 C65 123.01(13)
C67 C66 H66 118.5
C65 C66 H66 118.5
C68 C67 C66 119.99(13)
C68 C67 H67 120.0
C66 C67 H67 120.0
C69 C68 C67 118.95(12)
C69 C68 H68 120.5
C67 C68 H68 120.5
C68 C69 C70 120.41(13)
C68 C69 H69 119.8
C70 C69 H69 119.8
C69 C70 C65 122.56(13)
C69 C70 H70 118.7
C65 C70 H70 118.7
C76 C71 C72 115.06(11)
C76 C71 B2 124.59(11)
C72 C71 B2 120.20(11)
C73 C72 C71 123.01(12)
C73 C72 H72 118.5
C71 C72 H72 118.5
C72 C73 C74 120.02(12)
C72 C73 H73 120.0
C74 C73 H73 120.0
C75 C74 C73 118.90(12)
C75 C74 H74 120.6
C73 C74 H74 120.6
C74 C75 C76 120.30(12)
C74 C75 H75 119.9
C76 C75 H75 119.9
C75 C76 C71 122.66(12)
C75 C76 H76 118.7
C71 C76 H76 118.7
C83 B3 C95 108.90(10)
C83 B3 C89 110.27(10)
C95 B3 C89 108.35(9)
C83 B3 C77 110.13(10)
C95 B3 C77 109.37(9)
C89 B3 C77 109.79(10)
C78 C77 C82 114.48(11)
C78 C77 B3 124.24(11)
C82 C77 B3 121.23(11)
C79 C78 C77 122.95(13)
C79 C78 H78 118.5
C77 C78 H78 118.5
C80 C79 C78 120.45(13)
C80 C79 H79 119.8
C78 C79 H79 119.8
C79 C80 C81 118.71(12)
C79 C80 H80 120.6
C81 C80 H80 120.6
C80 C81 C82 120.19(13)
C80 C81 H81 119.9
C82 C81 H81 119.9
C81 C82 C77 123.21(13)
C81 C82 H82 118.4
C77 C82 H82 118.4
C88 C83 C84 114.93(11)
C88 C83 B3 123.99(11)
C84 C83 B3 121.07(11)
C85 C84 C83 122.89(12)
C85 C84 H84 118.6
C83 C84 H84 118.6
C86 C85 C84 120.18(12)
C86 C85 H85 119.9
C84 C85 H85 119.9
C87 C86 C85 118.91(12)
C87 C86 H86 120.5
C85 C86 H86 120.5
C86 C87 C88 120.19(12)
C86 C87 H87 119.9
C88 C87 H87 119.9
C87 C88 C83 122.89(12)
C87 C88 H88 118.6
C83 C88 H88 118.6
C94 C89 C90 114.58(11)
C94 C89 B3 124.85(11)
C90 C89 B3 120.56(11)
C91 C90 C89 123.40(12)
C91 C90 H90 118.3
C89 C90 H90 118.3
C92 C91 C90 120.08(12)
C92 C91 H91 120.0
C90 C91 H91 120.0
C93 C92 C91 118.65(12)
C93 C92 H92 120.7
C91 C92 H92 120.7
C92 C93 C94 120.37(12)
C92 C93 H93 119.8
C94 C93 H93 119.8
C93 C94 C89 122.89(12)
C93 C94 H94 118.6
C89 C94 H94 118.6
C100 C95 C96 115.32(11)
C100 C95 B3 124.25(11)
C96 C95 B3 120.32(11)
C97 C96 C95 122.88(12)
C97 C96 H96 118.6
C95 C96 H96 118.6
C98 C97 C96 119.93(12)
C98 C97 H97 120.0
C96 C97 H97 120.0
C99 C98 C97 119.26(12)
C99 C98 H98 120.4
C97 C98 H98 120.4
C98 C99 C100 119.89(12)
C98 C99 H99 120.1
C100 C99 H99 120.1
C99 C100 C95 122.71(12)
C99 C100 H100 118.6
C95 C100 H100 118.6
C107 B4 C101 109.69(9)
C107 B4 C119 108.08(10)
C101 B4 C119 111.98(10)
C107 B4 C113 110.14(10)
C101 B4 C113 110.41(10)
C119 B4 C113 106.46(9)
C102 C101 C106 114.65(11)
C102 C101 B4 125.10(11)
C106 C101 B4 120.21(11)
C103 C102 C101 123.01(12)
C103 C102 H102 118.5
C101 C102 H102 118.5
C104 C103 C102 120.09(12)
C104 C103 H103 120.0
C102 C103 H103 120.0
C103 C104 C105 119.04(12)
C103 C104 H104 120.5
C105 C104 H104 120.5
C104 C105 C106 119.85(12)
C104 C105 H105 120.1
C106 C105 H105 120.1
C105 C106 C101 123.27(12)
C105 C106 H106 118.4
C101 C106 H106 118.4
C112 C107 C108 115.15(11)
C112 C107 B4 122.14(11)
C108 C107 B4 122.36(11)
C109 C108 C107 122.50(12)
C109 C108 H108 118.7
C107 C108 H108 118.7
C108 C109 C110 120.80(12)
C108 C109 H109 119.6
C110 C109 H109 119.6
C111 C110 C109 118.67(12)
C111 C110 H110 120.7
C109 C110 H110 120.7
C110 C111 C112 119.90(12)
C110 C111 H111 120.0
C112 C111 H111 120.0
C111 C112 C107 122.97(12)
C111 C112 H112 118.5
C107 C112 H112 118.5
C118 C113 C114 114.84(12)
C118 C113 B4 124.42(11)
C114 C113 B4 120.73(11)
C115 C114 C113 122.93(14)
C115 C114 H114 118.5
C113 C114 H114 118.5
C116 C115 C114 120.06(14)
C116 C115 H115 120.0
C114 C115 H115 120.0
C117 C116 C115 119.00(13)
C117 C116 H116 120.5
C115 C116 H116 120.5
C116 C117 C118 120.33(15)
C116 C117 H117 119.8
C118 C117 H117 119.8
C117 C118 C113 122.83(14)
C117 C118 H118 118.6
C113 C118 H118 118.6
C124 C119 C120 115.20(11)
C124 C119 B4 124.58(11)
C120 C119 B4 120.06(11)
C121 C120 C119 122.98(12)
C121 C120 H120 118.5
C119 C120 H120 118.5
C120 C121 C122 120.17(12)
C120 C121 H121 119.9
C122 C121 H121 119.9
C123 C122 C121 118.91(12)
C123 C122 H122 120.5
C121 C122 H122 120.5
C122 C123 C124 120.16(12)
C122 C123 H123 119.9
C124 C123 H123 119.9
C123 C124 C119 122.56(12)
C123 C124 H124 118.7
C119 C124 H124 118.7

loop_
_geom_bond_atom_site_label_1
_geom_bond_atom_site_label_2
_geom_bond_distance
N1 C1 1.3329(17)
N1 C2 1.4654(18)
N1 C3 1.4698(17)
N2 C1 1.3371(17)
N2 C5 1.4626(19)
N2 C4 1.4677(17)
N3 C1 1.3548(16)
N3 C6 1.4611(16)
N3 C7 1.4639(17)
N4 C11 1.4903(18)
N4 C9 1.4983(17)
N4 C10 1.5052(19)
N4 C8 1.5114(16)
C2 H2A 0.9800
C2 H2B 0.9800
C2 H2C 0.9800
C3 H3A 0.9800
C3 H3B 0.9800
C3 H3C 0.9800
C4 H4A 0.9800
C4 H4B 0.9800
C4 H4C 0.9800
C5 H5A 0.9800
C5 H5B 0.9800
C5 H5C 0.9800
C6 H6A 0.9800
C6 H6B 0.9800
C6 H6C 0.9800
C7 C8 1.5376(18)
C7 H7A 0.9900
C7 H7B 0.9900
C8 H8A 0.9900
C8 H8B 0.9900
C9 H9A 0.9800
C9 H9B 0.9800
C9 H9C 0.9800
C10 H10A 0.9800
C10 H10B 0.9800
C10 H10C 0.9800
C11 H11A 0.9800
C11 H11B 0.9800
C11 H11C 0.9800
N8 C22 1.4969(16)
N8 C20 1.4980(16)
N8 C21 1.5043(16)
N8 C19 1.5060(16)
C12A N5A 1.335(2)
C12A N6A 1.342(2)
C12A N7A 1.352(2)
N5A C13A 1.4623(19)
N5A C14A 1.471(2)
N6A C16A 1.466(4)
N6A C15A 1.4657(19)
N7A C18A 1.460(2)
N7A C17A 1.4818(19)
C13A H13A 0.9800
C13A H13B 0.9800
C13A H13C 0.9800
C14A H14A 0.9800
C14A H14B 0.9800
C14A H14C 0.9800
C15A H15A 0.9800
C15A H15B 0.9800
C15A H15C 0.9800
C16A H16A 0.9800
C16A H16B 0.9800
C16A H16C 0.9800
C17A H17A 0.9800
C17A H17B 0.9800
C17A H17C 0.9800
C18A C19 1.530(2)
C18A H18A 0.9900
C18A H18B 0.9900
C12B N5B 1.341(18)
C12B N6B 1.349(16)
C12B N7B 1.364(16)
N5B C14B 1.469(18)
N5B C13B 1.488(16)
N6B C15B 1.457(16)
N6B C16B 1.482(18)
N7B C18B 1.476(16)
N7B C17B 1.488(16)
C13B H13D 0.9800
C13B H13E 0.9800
C13B H13F 0.9800
C14B H14D 0.9800
C14B H14E 0.9800
C14B H14F 0.9800
C15B H15D 0.9800
C15B H15E 0.9800
C15B H15F 0.9800
C16B H16D 0.9800
C16B H16E 0.9800
C16B H16F 0.9800
C17B H17D 0.9800
C17B H17E 0.9800
C17B H17F 0.9800
C18B C19 1.542(10)
C18B H18C 0.9900
C18B H18D 0.9900
C19 H19A 0.9900
C19 H19B 0.9900
C20 H20A 0.9800
C20 H20B 0.9800
C20 H20C 0.9800
C21 H21A 0.9800
C21 H21B 0.9800
C21 H21C 0.9800
C22 H22A 0.9800
C22 H22B 0.9800
C22 H22C 0.9800
O1 C23 1.2152(17)
C23 C25 1.489(2)
C23 C24 1.492(2)
C24 H24A 0.9800
C24 H24B 0.9800
C24 H24C 0.9800
C25 H25A 0.9800
C25 H25B 0.9800
C25 H25C 0.9800
O2 C26 1.2221(17)
C26 C28 1.490(2)
C26 C27 1.492(2)
C27 H27A 0.9800
C27 H27B 0.9800
C27 H27C 0.9800
C28 H28A 0.9800
C28 H28B 0.9800
C28 H28C 0.9800
B1 C35 1.6449(18)
B1 C29 1.6457(18)
B1 C47 1.6463(18)
B1 C41 1.6465(18)
C29 C30 1.3934(18)
C29 C34 1.4042(17)
C30 C31 1.3947(19)
C30 H30 0.9500
C31 C32 1.385(2)
C31 H31 0.9500
C32 C33 1.387(2)
C32 H32 0.9500
C33 C34 1.3859(18)
C33 H33 0.9500
C34 H34 0.9500
C35 C40 1.3991(17)
C35 C36 1.4054(18)
C36 C37 1.3901(18)
C36 H36 0.9500
C37 C38 1.387(2)
C37 H37 0.9500
C38 C39 1.381(2)
C38 H38 0.9500
C39 C40 1.3990(18)
C39 H39 0.9500
C40 H40 0.9500
C41 C46 1.4014(17)
C41 C42 1.4076(17)
C42 C43 1.3908(18)
C42 H42 0.9500
C43 C44 1.3899(19)
C43 H43 0.9500
C44 C45 1.3858(18)
C44 H44 0.9500
C45 C46 1.3991(17)
C45 H45 0.9500
C46 H46 0.9500
C47 C52 1.3957(18)
C47 C48 1.4072(17)
C48 C49 1.3911(18)
C48 H48 0.9500
C49 C50 1.388(2)
C49 H49 0.9500
C50 C51 1.380(2)
C50 H50 0.9500
C51 C52 1.3960(18)
C51 H51 0.9500
C52 H52 0.9500
B2 C71 1.6394(18)
B2 C53 1.6431(18)
B2 C65 1.6430(18)
B2 C59 1.6457(18)
C53 C54 1.4003(17)
C53 C58 1.4092(17)
C54 C55 1.3945(18)
C54 H54 0.9500
C55 C56 1.386(2)
C55 H55 0.9500
C56 C57 1.389(2)
C56 H56 0.9500
C57 C58 1.3883(18)
C57 H57 0.9500
C58 H58 0.9500
C59 C64 1.3944(18)
C59 C60 1.4058(18)
C60 C61 1.3901(18)
C60 H60 0.9500
C61 C62 1.388(2)
C61 H61 0.9500
C62 C63 1.380(2)
C62 H62 0.9500
C63 C64 1.398(2)
C63 H63 0.9500
C64 H64 0.9500
C65 C70 1.3988(18)
C65 C66 1.4060(18)
C66 C67 1.3901(19)
C66 H66 0.9500
C67 C68 1.385(2)
C67 H67 0.9500
C68 C69 1.381(2)
C68 H68 0.9500
C69 C70 1.3966(18)
C69 H69 0.9500
C70 H70 0.9500
C71 C76 1.4020(17)
C71 C72 1.4079(17)
C72 C73 1.3868(18)
C72 H72 0.9500
C73 C74 1.3903(19)
C73 H73 0.9500
C74 C75 1.3839(19)
C74 H74 0.9500
C75 C76 1.3949(18)
C75 H75 0.9500
C76 H76 0.9500
B3 C83 1.6439(18)
B3 C95 1.6448(18)
B3 C89 1.6521(18)
B3 C77 1.6598(18)
C77 C78 1.4028(18)
C77 C82 1.4064(18)
C78 C79 1.3969(18)
C78 H78 0.9500
C79 C80 1.380(2)
C79 H79 0.9500
C80 C81 1.384(2)
C80 H80 0.9500
C81 C82 1.3925(18)
C81 H81 0.9500
C82 H82 0.9500
C83 C88 1.4030(17)
C83 C84 1.4085(17)
C84 C85 1.3900(17)
C84 H84 0.9500
C85 C86 1.3894(19)
C85 H85 0.9500
C86 C87 1.3832(19)
C86 H86 0.9500
C87 C88 1.3959(18)
C87 H87 0.9500
C88 H88 0.9500
C89 C94 1.4014(17)
C89 C90 1.4071(17)
C90 C91 1.3886(18)
C90 H90 0.9500
C91 C92 1.3872(19)
C91 H91 0.9500
C92 C93 1.3857(19)
C92 H92 0.9500
C93 C94 1.3967(18)
C93 H93 0.9500
C94 H94 0.9500
C95 C100 1.4018(17)
C95 C96 1.4086(17)
C96 C97 1.3907(18)
C96 H96 0.9500
C97 C98 1.390(2)
C97 H97 0.9500
C98 C99 1.3878(19)
C98 H98 0.9500
C99 C100 1.3997(17)
C99 H99 0.9500
C100 H100 0.9500
B4 C107 1.6451(18)
B4 C101 1.6464(18)
B4 C119 1.6501(17)
B4 C113 1.6607(18)
C101 C102 1.4005(17)
C101 C106 1.4094(17)
C102 C103 1.3976(18)
C102 H102 0.9500
C103 C104 1.3836(19)
C103 H103 0.9500
C104 C105 1.3890(19)
C104 H104 0.9500
C105 C106 1.3897(18)
C105 H105 0.9500
C106 H106 0.9500
C107 C112 1.4056(17)
C107 C108 1.4066(17)
C108 C109 1.3883(18)
C108 H108 0.9500
C109 C110 1.389(2)
C109 H109 0.9500
C110 C111 1.3885(19)
C110 H110 0.9500
C111 C112 1.3979(17)
C111 H111 0.9500
C112 H112 0.9500
C113 C118 1.3998(19)
C113 C114 1.4058(18)
C114 C115 1.3949(19)
C114 H114 0.9500
C115 C116 1.382(2)
C115 H115 0.9500
C116 C117 1.379(2)
C116 H116 0.9500
C117 C118 1.396(2)
C117 H117 0.9500
C118 H118 0.9500
C119 C124 1.4028(17)
C119 C120 1.4066(17)
C120 C121 1.3882(18)
C120 H120 0.9500
C121 C122 1.390(2)
C121 H121 0.9500
C122 C123 1.385(2)
C122 H122 0.9500
C123 C124 1.4022(18)
C123 H123 0.9500
C124 H124 0.9500

loop_
_geom_hbond_atom_site_label_D
_geom_hbond_atom_site_label_H
_geom_hbond_atom_site_label_A
_geom_hbond_site_symmetry_A
_geom_hbond_distance_DH
_geom_hbond_distance_HA
_geom_hbond_distance_DA
_geom_hbond_angle_DHA
_geom_hbond_publ_flag
C13B H13E O1 . 0.98 2.61 3.513(2) 153 y
C17A H17C O1 . 0.98 2.41 3.369(2) 167 y
C19 H19A O1 . 0.99 2.37 3.290(2) 154 y
C20 H20C O1 . 0.98 2.46 3.323(2) 147 y
C6 H6A O2 . 0.98 2.50 3.467(2) 170 y
C8 H8B O2 . 0.99 2.55 3.449(2) 152 y
C9 H9B O2 . 0.98 2.52 3.417(2) 152 y
C4 H4B Cg1 . 0.98 3.02 3.881(2) 146 y
C21 H21B Cg1 . 0.98 2.74 3.713(2) 171 y
C3 H3C Cg2 2_665 0.98 2.88 3.739(2) 147 y
C13A H13A Cg3 . 0.98 2.75 3.587(2) 144 y
C27 H27C Cg3 1_655 0.98 2.94 3.629(2) 128 y
C28 H28B Cg4 1_655 0.98 2.84 3.554(2) 130 y
C6 H6B Cg5 2_675 0.98 2.67 3.614(2) 162 y
C8 H8A Cg6 . 0.99 2.93 3.854(2) 155 y
C4 H4C Cg7 . 0.98 2.76 3.669(2) 154 y
C24 H24B Cg8 . 0.98 3.05 3.681(2) 124 y
C18A H18A Cg9 2_666 0.99 2.71 3.512(2) 139 y
C18B H18C Cg9 2_666 0.99 2.87 3.662(2) 138 y
C25 H25C Cg10 1_445 0.98 2.68 3.653(2) 175 y

loop_
_geom_torsion_atom_site_label_1
_geom_torsion_atom_site_label_2
_geom_torsion_atom_site_label_3
_geom_torsion_atom_site_label_4
_geom_torsion
C2 N1 C1 N2 -150.64(12)
C3 N1 C1 N2 31.40(18)
C2 N1 C1 N3 30.51(18)
C3 N1 C1 N3 -147.45(12)
C5 N2 C1 N1 -144.00(13)
C4 N2 C1 N1 32.01(18)
C5 N2 C1 N3 34.86(18)
C4 N2 C1 N3 -149.13(12)
C6 N3 C1 N1 39.40(17)
C7 N3 C1 N1 -139.38(12)
C6 N3 C1 N2 -139.47(12)
C7 N3 C1 N2 41.75(17)
C1 N3 C7 C8 102.31(14)
C6 N3 C7 C8 -76.52(14)
C11 N4 C8 C7 57.35(15)
C9 N4 C8 C7 -65.30(15)
C10 N4 C8 C7 176.57(13)
N3 C7 C8 N4 131.18(11)
N6A C12A N5A C13A 144.2(2)
N7A C12A N5A C13A -34.1(4)
N6A C12A N5A C14A -32.3(4)
N7A C12A N5A C14A 149.4(2)
N5A C12A N6A C16A 145.0(3)
N7A C12A N6A C16A -36.7(4)
N5A C12A N6A C15A -34.6(4)
N7A C12A N6A C15A 143.7(2)
N5A C12A N7A C18A -40.8(4)
N6A C12A N7A C18A 140.9(2)
N5A C12A N7A C17A 147.7(2)
N6A C12A N7A C17A -30.6(4)
C12A N7A C18A C19 -79.8(2)
C17A N7A C18A C19 92.35(14)
N6B C12B N5B C14B 20(8)
N7B C12B N5B C14B -142(6)
N6B C12B N5B C13B -145(3)
N7B C12B N5B C13B 53(6)
N5B C12B N6B C15B 61(5)
N7B C12B N6B C15B -137(3)
N5B C12B N6B C16B -138(3)
N7B C12B N6B C16B 24(6)
N5B C12B N7B C18B 32(6)
N6B C12B N7B C18B -130(3)
N5B C12B N7B C17B -148(3)
N6B C12B N7B C17B 50(5)
C12B N7B C18B C19 35(5)
C17B N7B C18B C19 -145(3)
C22 N8 C19 C18A -52.23(14)
C20 N8 C19 C18A 69.49(14)
C21 N8 C19 C18A -172.42(11)
C22 N8 C19 C18B -37.6(14)
C20 N8 C19 C18B 84.1(14)
C21 N8 C19 C18B -157.8(14)
N7A C18A C19 N8 -160.91(11)
N7B C18B C19 N8 161(2)
C35 B1 C29 C30 -106.58(13)
C47 B1 C29 C30 134.61(12)
C41 B1 C29 C30 12.50(16)
C35 B1 C29 C34 74.54(14)
C47 B1 C29 C34 -44.28(14)
C41 B1 C29 C34 -166.39(11)
C34 C29 C30 C31 0.55(19)
B1 C29 C30 C31 -178.37(12)
C29 C30 C31 C32 0.4(2)
C30 C31 C32 C33 -0.9(2)
C31 C32 C33 C34 0.5(2)
C32 C33 C34 C29 0.5(2)
C30 C29 C34 C33 -0.97(19)
B1 C29 C34 C33 178.02(12)
C29 B1 C35 C40 -0.87(16)
C47 B1 C35 C40 114.50(13)
C41 B1 C35 C40 -122.34(12)
C29 B1 C35 C36 179.91(11)
C47 B1 C35 C36 -64.72(14)
C41 B1 C35 C36 58.44(14)
C40 C35 C36 C37 -2.85(18)
B1 C35 C36 C37 176.44(12)
C35 C36 C37 C38 1.4(2)
C36 C37 C38 C39 1.0(2)
C37 C38 C39 C40 -1.7(2)
C38 C39 C40 C35 0.2(2)
C36 C35 C40 C39 2.06(18)
B1 C35 C40 C39 -177.19(12)
C35 B1 C41 C46 -132.49(12)
C29 B1 C41 C46 106.47(13)
C47 B1 C41 C46 -10.85(17)
C35 B1 C41 C42 45.94(14)
C29 B1 C41 C42 -75.10(14)
C47 B1 C41 C42 167.58(11)
C46 C41 C42 C43 -0.31(18)
B1 C41 C42 C43 -178.89(11)
C41 C42 C43 C44 0.8(2)
C42 C43 C44 C45 -0.48(19)
C43 C44 C45 C46 -0.24(19)
C44 C45 C46 C41 0.7(2)
C42 C41 C46 C45 -0.44(18)
B1 C41 C46 C45 178.06(12)
C35 B1 C47 C52 0.78(16)
C29 B1 C47 C52 119.78(12)
C41 B1 C47 C52 -119.10(13)
C35 B1 C47 C48 -172.97(11)
C29 B1 C47 C48 -53.97(14)
C41 B1 C47 C48 67.14(14)
C52 C47 C48 C49 -0.08(18)
B1 C47 C48 C49 174.24(12)
C47 C48 C49 C50 0.1(2)
C48 C49 C50 C51 0.2(2)
C49 C50 C51 C52 -0.5(2)
C48 C47 C52 C51 -0.28(18)
B1 C47 C52 C51 -174.33(12)
C50 C51 C52 C47 0.6(2)
C71 B2 C53 C54 4.45(16)
C65 B2 C53 C54 121.97(12)
C59 B2 C53 C54 -116.99(12)
C71 B2 C53 C58 -179.16(10)
C65 B2 C53 C58 -61.64(14)
C59 B2 C53 C58 59.40(13)
C58 C53 C54 C55 0.36(17)
B2 C53 C54 C55 176.90(11)
C53 C54 C55 C56 0.01(19)
C54 C55 C56 C57 -0.47(19)
C55 C56 C57 C58 0.54(19)
C56 C57 C58 C53 -0.14(19)
C54 C53 C58 C57 -0.30(17)
B2 C53 C58 C57 -177.05(11)
C71 B2 C59 C64 117.37(14)
C53 B2 C59 C64 -121.39(13)
C65 B2 C59 C64 -0.58(18)
C71 B2 C59 C60 -67.00(15)
C53 B2 C59 C60 54.24(14)
C65 B2 C59 C60 175.05(11)
C64 C59 C60 C61 1.57(19)
B2 C59 C60 C61 -174.51(12)
C59 C60 C61 C62 -0.2(2)
C60 C61 C62 C63 -1.3(2)
C61 C62 C63 C64 1.3(2)
C60 C59 C64 C63 -1.5(2)
B2 C59 C64 C63 174.30(13)
C62 C63 C64 C59 0.1(2)
C71 B2 C65 C70 119.89(13)
C53 B2 C65 C70 -1.46(16)
C59 B2 C65 C70 -118.21(13)
C71 B2 C65 C66 -56.32(14)
C53 B2 C65 C66 -177.67(11)
C59 B2 C65 C66 65.58(14)
C70 C65 C66 C67 1.27(19)
B2 C65 C66 C67 177.83(12)
C65 C66 C67 C68 -0.9(2)
C66 C67 C68 C69 -0.3(2)
C67 C68 C69 C70 1.0(2)
C68 C69 C70 C65 -0.6(2)
C66 C65 C70 C69 -0.53(18)
B2 C65 C70 C69 -176.91(12)
C53 B2 C71 C76 -122.14(12)
C65 B2 C71 C76 116.68(13)
C59 B2 C71 C76 -5.09(17)
C53 B2 C71 C72 62.48(14)
C65 B2 C71 C72 -58.70(14)
C59 B2 C71 C72 179.54(11)
C76 C71 C72 C73 1.53(18)
B2 C71 C72 C73 177.33(12)
C71 C72 C73 C74 -2.0(2)
C72 C73 C74 C75 0.4(2)
C73 C74 C75 C76 1.4(2)
C74 C75 C76 C71 -1.9(2)
C72 C71 C76 C75 0.38(18)
B2 C71 C76 C75 -175.20(12)
C83 B3 C77 C78 -14.10(16)
C95 B3 C77 C78 105.54(13)
C89 B3 C77 C78 -135.70(12)
C83 B3 C77 C82 168.40(11)
C95 B3 C77 C82 -71.96(14)
C89 B3 C77 C82 46.80(15)
C82 C77 C78 C79 -0.82(18)
B3 C77 C78 C79 -178.48(11)
C77 C78 C79 C80 0.4(2)
C78 C79 C80 C81 0.3(2)
C79 C80 C81 C82 -0.5(2)
C80 C81 C82 C77 0.1(2)
C78 C77 C82 C81 0.56(18)
B3 C77 C82 C81 178.30(12)
C95 B3 C83 C88 10.63(16)
C89 B3 C83 C88 -108.13(13)
C77 B3 C83 C88 130.55(12)
C95 B3 C83 C84 -168.36(11)
C89 B3 C83 C84 72.88(14)
C77 B3 C83 C84 -48.44(14)
C88 C83 C84 C85 -1.55(18)
B3 C83 C84 C85 177.53(11)
C83 C84 C85 C86 0.81(19)
C84 C85 C86 C87 0.34(19)
C85 C86 C87 C88 -0.65(19)
C86 C87 C88 C83 -0.17(19)
C84 C83 C88 C87 1.23(18)
B3 C83 C88 C87 -177.82(11)
C83 B3 C89 C94 -18.18(16)
C95 B3 C89 C94 -137.27(12)
C77 B3 C89 C94 103.34(13)
C83 B3 C89 C90 161.99(11)
C95 B3 C89 C90 42.90(14)
C77 B3 C89 C90 -76.49(13)
C94 C89 C90 C91 -1.55(18)
B3 C89 C90 C91 178.30(11)
C89 C90 C91 C92 0.3(2)
C90 C91 C92 C93 0.84(19)
C91 C92 C93 C94 -0.54(19)
C92 C93 C94 C89 -0.9(2)
C90 C89 C94 C93 1.86(18)
B3 C89 C94 C93 -177.98(11)
C83 B3 C95 C100 99.79(13)
C89 B3 C95 C100 -140.25(11)
C77 B3 C95 C100 -20.60(16)
C83 B3 C95 C96 -76.06(14)
C89 B3 C95 C96 43.89(14)
C77 B3 C95 C96 163.54(11)
C100 C95 C96 C97 -0.81(18)
B3 C95 C96 C97 175.40(12)
C95 C96 C97 C98 0.5(2)
C96 C97 C98 C99 0.09(19)
C97 C98 C99 C100 -0.35(19)
C98 C99 C100 C95 0.02(19)
C96 C95 C100 C99 0.54(18)
B3 C95 C100 C99 -175.50(11)
C107 B4 C101 C102 -127.47(12)
C119 B4 C101 C102 -7.48(16)
C113 B4 C101 C102 110.97(13)
C107 B4 C101 C106 54.67(14)
C119 B4 C101 C106 174.66(10)
C113 B4 C101 C106 -66.90(14)
C106 C101 C102 C103 2.56(18)
B4 C101 C102 C103 -175.40(12)
C101 C102 C103 C104 -0.1(2)
C102 C103 C104 C105 -1.92(19)
C103 C104 C105 C106 1.35(19)
C104 C105 C106 C101 1.3(2)
C102 C101 C106 C105 -3.16(18)
B4 C101 C106 C105 174.92(11)
C101 B4 C107 C112 32.99(15)
C119 B4 C107 C112 -89.35(13)
C113 B4 C107 C112 154.72(11)
C101 B4 C107 C108 -154.15(11)
C119 B4 C107 C108 83.50(13)
C113 B4 C107 C108 -32.43(15)
C112 C107 C108 C109 0.75(18)
B4 C107 C108 C109 -172.57(12)
C107 C108 C109 C110 -0.4(2)
C108 C109 C110 C111 0.03(19)
C109 C110 C111 C112 -0.12(18)
C110 C111 C112 C107 0.56(19)
C108 C107 C112 C111 -0.85(17)
B4 C107 C112 C111 172.48(11)
C107 B4 C113 C118 -92.34(14)
C101 B4 C113 C118 28.96(16)
C119 B4 C113 C118 150.72(12)
C107 B4 C113 C114 86.36(13)
C101 B4 C113 C114 -152.35(11)
C119 B4 C113 C114 -30.58(15)
C118 C113 C114 C115 -0.40(19)
B4 C113 C114 C115 -179.21(12)
C113 C114 C115 C116 0.5(2)
C114 C115 C116 C117 0.0(2)
C115 C116 C117 C118 -0.7(2)
C116 C117 C118 C113 0.9(2)
C114 C113 C118 C117 -0.31(19)
B4 C113 C118 C117 178.45(13)
C107 B4 C119 C124 -0.16(16)
C101 B4 C119 C124 -121.09(12)
C113 B4 C119 C124 118.15(12)
C107 B4 C119 C120 -175.25(10)
C101 B4 C119 C120 63.82(14)
C113 B4 C119 C120 -56.94(14)
C124 C119 C120 C121 -0.35(18)
B4 C119 C120 C121 175.18(11)
C119 C120 C121 C122 -0.92(19)
C120 C121 C122 C123 1.45(19)
C121 C122 C123 C124 -0.73(19)
C122 C123 C124 C119 -0.58(19)
C120 C119 C124 C123 1.09(17)
B4 C119 C124 C123 -174.21(11)
